data_4308012
loop_
_publ_author_name
'Karine Valliant-Saunders'
'Erica Gunn'
'G. Robert Shelton'
'David A. Hrovat'
'Weston Thatcher Borden'
'James M. Mayer'

_publ_contact_author_address
;
Department of Chemistry, BOX 351700
University of Washington
Seattle, WA 98195
USA
;
_publ_contact_author_email wernerka@u.washington.edu
_publ_contact_author_name 'Werner Kaminsky'
_publ_section_title
;
Oxidation of Tertiary Silanes by Osmium Tetroxide
;
_journal_name_full 'Inorganic Chemistry'
_journal_page_first 5212
_journal_page_last 5219
_journal_paper_doi 10.1021/ic062468u
_journal_volume 46
_journal_year 2007
_chemical_formula_moiety 'C36 H52 N4 O6 Os2, 6(C H2 Cl2)'
_chemical_formula_sum 'C42 H64 Cl12 N4 O6 Os2'
_chemical_formula_weight 1526.77
_chemical_name_common Os2O6(tbupy)4
_chemical_name_systematic
; 
 ? 
;
_space_group_IT_number 14
_symmetry_cell_setting monoclinic
_symmetry_Int_Tables_number 14
_symmetry_space_group_name_Hall '-P 2ybc'
_symmetry_space_group_name_H-M 'P 1 21/c 1'
_atom_sites_solution_hydrogens geom
_atom_sites_solution_primary direct
_atom_sites_solution_secondary difmap
_audit_creation_method SHELXL-97
_cell_angle_alpha 90.00
_cell_angle_beta 114.251(7)
_cell_angle_gamma 90.00
_cell_formula_units_Z 4
_cell_length_a 12.2650(13)
_cell_length_b 23.736(3)
_cell_length_c 21.737(3)
_cell_measurement_reflns_used 343
_cell_measurement_temperature 130(2)
_cell_volume 5769.7(13)
_computing_cell_refinement 'HKL Scalepack (Otwinowski & Minor 1997)'
_computing_data_collection KappaCCD
_computing_data_reduction 'HKL Scalepack (Otwinowski & Minor 1997)'
_computing_molecular_graphics 'maXus, Zortep'
_computing_publication_material 'SHELXL-97 (Sheldrick, 1997)'
_computing_structure_refinement 'SHELXL-97 (Sheldrick, 1997)'
_computing_structure_solution SIR97
_diffrn_ambient_temperature 130(2)
_diffrn_measured_fraction_theta_full 0.819
_diffrn_measured_fraction_theta_max 0.752
_diffrn_measurement_device_type 'Nonius KappaCCD'
_diffrn_measurement_method '\f and \w scans'
_diffrn_radiation_monochromator graphite
_diffrn_radiation_source 'fine-focus sealed tube'
_diffrn_radiation_type MoK\a
_diffrn_radiation_wavelength 0.71073
_diffrn_reflns_av_R_equivalents 0.1176
_diffrn_reflns_av_sigmaI/netI 0.2929
_diffrn_reflns_limit_h_max 15
_diffrn_reflns_limit_h_min -12
_diffrn_reflns_limit_k_max 27
_diffrn_reflns_limit_k_min -31
_diffrn_reflns_limit_l_max 28
_diffrn_reflns_limit_l_min -29
_diffrn_reflns_number 15030
_diffrn_reflns_theta_full 25.00
_diffrn_reflns_theta_max 28.37
_diffrn_reflns_theta_min 2.11
_exptl_absorpt_coefficient_mu 5.001
_exptl_absorpt_correction_T_max 0.7794
_exptl_absorpt_correction_T_min 0.3724
_exptl_absorpt_correction_type multi-scan
_exptl_absorpt_process_details HKL2000
_exptl_crystal_colour brown
_exptl_crystal_density_diffrn 1.758
_exptl_crystal_density_method 'not measured'
_exptl_crystal_description 'cut block'
_exptl_crystal_F_000 2992
_exptl_crystal_size_max 0.24
_exptl_crystal_size_mid 0.19
_exptl_crystal_size_min 0.05
_refine_diff_density_max 1.775
_refine_diff_density_min -2.516
_refine_diff_density_rms 0.220
_refine_ls_extinction_method none
_refine_ls_goodness_of_fit_ref 0.994
_refine_ls_hydrogen_treatment constr
_refine_ls_matrix_type full
_refine_ls_number_parameters 607
_refine_ls_number_reflns 10865
_refine_ls_number_restraints 54
_refine_ls_restrained_S_all 0.993
_refine_ls_R_factor_all 0.2753
_refine_ls_R_factor_gt 0.0874
_refine_ls_shift/su_max 0.004
_refine_ls_shift/su_mean 0.000
_refine_ls_structure_factor_coef Fsqd
_refine_ls_weighting_details 'calc w=1/[\s^2^(Fo^2^)+(0.0657P)^2^+0.0000P] where P=(Fo^2^+2Fc^2^)/3'
_refine_ls_weighting_scheme calc
_refine_ls_wR_factor_gt 0.1569
_refine_ls_wR_factor_ref 0.2159
_reflns_number_gt 3518
_reflns_number_total 10865
_reflns_threshold_expression I>2\s(I)
_cod_data_source_file ic062468u-file004.cif
_cod_data_source_block shelxl
_cod_depositor_comments
;
The following automatic conversions were performed:
'_symmetry_cell_setting' value 'Monoclinic' changed to 'monoclinic'
according to '/home/saulius/struct/CIF-dictionaries/cif_core.dic'
dictionary named 'cif_core.dic' version 2.4.1 from 2010-06-29.

Automatic conversion script
Id: cif_fix_enum 1527 2010-12-29 10:47:43Z saulius 
;
_cod_original_cell_volume 5769.7(12)
_cod_original_sg_symbol_H-M 'P 21/c'
_cod_database_code 4308012

loop_
_symmetry_equiv_pos_as_xyz
'x, y, z'
'-x, y+1/2, -z+1/2'
'-x, -y, -z'
'x, -y-1/2, z-1/2'

loop_
_atom_site_label
_atom_site_type_symbol
_atom_site_fract_x
_atom_site_fract_y
_atom_site_fract_z
_atom_site_U_iso_or_equiv
_atom_site_adp_type
_atom_site_occupancy
_atom_site_symmetry_multiplicity
_atom_site_calc_flag
_atom_site_refinement_flags
_atom_site_disorder_assembly
_atom_site_disorder_group
Os1 Os 0.10582(7) 0.25177(4) 0.41107(3) 0.0389(3) Uani 1 1 d . . .
Os2 Os 0.11113(7) 0.25215(4) 0.27399(3) 0.0382(3) Uani 1 1 d . . .
Cl1 Cl 1.0754(6) 0.4603(2) 0.3053(3) 0.069(2) Uani 1 1 d . . .
Cl2 Cl 0.8496(7) 0.4237(3) 0.3085(4) 0.098(3) Uani 1 1 d . . .
Cl3 Cl 0.4097(6) 0.4408(3) 0.3668(3) 0.081(2) Uani 1 1 d . . .
Cl4 Cl 0.3253(8) 0.4266(3) 0.4720(3) 0.105(3) Uani 1 1 d . . .
Cl5 Cl 0.8973(7) 0.0654(3) 0.3723(3) 0.088(2) Uani 1 1 d . . .
Cl6 Cl 0.7721(6) 0.0670(3) 0.2277(3) 0.083(2) Uani 1 1 d . . .
Cl7 Cl 0.1399(6) 0.0421(2) 0.3143(3) 0.067(2) Uani 1 1 d . . .
Cl8 Cl 0.3683(7) 0.0754(3) 0.4208(3) 0.080(2) Uani 1 1 d . . .
Cl9 Cl 0.5528(5) 0.2451(3) 0.4987(3) 0.0602(16) Uani 1 1 d . . .
Cl10 Cl 0.4943(7) 0.2656(4) 0.3576(4) 0.108(3) Uani 1 1 d . . .
Cl11 Cl 0.6684(6) 0.2716(3) 0.2782(3) 0.069(2) Uani 1 1 d . . .
Cl12 Cl 0.7227(6) 0.2248(3) 0.1713(3) 0.074(2) Uani 1 1 d . . .
O1 O -0.0106(11) 0.2994(5) 0.3946(6) 0.036(3) Uani 1 1 d U . .
O2 O 0.2188(13) 0.2029(5) 0.4518(6) 0.051(4) Uani 1 1 d . . .
O3 O 0.0329(13) 0.2134(5) 0.3249(6) 0.051(4) Uani 1 1 d . . .
O4 O 0.1872(12) 0.2916(5) 0.3615(6) 0.050(4) Uani 1 1 d . . .
O5 O -0.0005(12) 0.3016(5) 0.2331(5) 0.042(4) Uani 1 1 d . . .
O6 O 0.2253(13) 0.2027(5) 0.2878(7) 0.060(5) Uani 1 1 d . . .
N1 N 0.1975(16) 0.2991(6) 0.5061(7) 0.033(4) Uani 1 1 d . . .
N2 N 0.0070(18) 0.2034(7) 0.4593(8) 0.044(5) Uani 1 1 d . . .
N3 N 0.2051(15) 0.2999(6) 0.2266(7) 0.042(5) Uani 1 1 d . . .
N4 N 0.0222(17) 0.2052(6) 0.1841(9) 0.060(6) Uani 1 1 d . . .
C1 C 0.139(2) 0.3373(8) 0.5294(9) 0.051(7) Uani 1 1 d . . .
H1 H 0.0558 0.3439 0.5049 0.061 Uiso 1 1 calc R . .
C2 C 0.199(2) 0.3647(8) 0.5863(9) 0.036(6) Uani 1 1 d . . .
H2 H 0.1528 0.3882 0.6014 0.044 Uiso 1 1 calc R . .
C3 C 0.319(2) 0.3641(7) 0.6265(12) 0.049(7) Uani 1 1 d . . .
C4 C 0.380(2) 0.3252(9) 0.5998(9) 0.055(7) Uani 1 1 d . . .
H4 H 0.4638 0.3203 0.6223 0.066 Uiso 1 1 calc R . .
C5 C 0.315(2) 0.2954(9) 0.5418(11) 0.052(6) Uani 1 1 d U . .
H5 H 0.3582 0.2701 0.5261 0.062 Uiso 1 1 calc R . .
C6 C -0.111(2) 0.2074(8) 0.4360(11) 0.047(6) Uani 1 1 d . . .
H6 H -0.1527 0.2348 0.4027 0.057 Uiso 1 1 calc R . .
C7 C -0.172(2) 0.1730(9) 0.4593(10) 0.057(7) Uani 1 1 d . . .
H7 H -0.2567 0.1749 0.4381 0.068 Uiso 1 1 calc R . .
C8 C -0.121(3) 0.1344(8) 0.5123(10) 0.049(7) Uani 1 1 d . . .
C9 C 0.003(2) 0.1354(8) 0.5388(12) 0.052(7) Uani 1 1 d . . .
H9 H 0.0473 0.1145 0.5786 0.063 Uiso 1 1 calc R . .
C10 C 0.065(2) 0.1677(7) 0.5069(10) 0.036(6) Uani 1 1 d . . .
H10 H 0.1490 0.1628 0.5207 0.043 Uiso 1 1 calc R . .
C11 C 0.2053(18) 0.3562(7) 0.2256(9) 0.037(5) Uani 1 1 d . . .
H11 H 0.1573 0.3752 0.2439 0.045 Uiso 1 1 calc R . .
C12 C 0.2699(18) 0.3884(8) 0.1999(9) 0.040(6) Uani 1 1 d . . .
H12 H 0.2679 0.4283 0.2027 0.048 Uiso 1 1 calc R . .
C13 C 0.337(2) 0.3638(8) 0.1706(9) 0.043(6) Uani 1 1 d . . .
C14 C 0.3426(18) 0.3060(8) 0.1689(9) 0.041(5) Uani 1 1 d U . .
H14 H 0.3899 0.2874 0.1497 0.049 Uiso 1 1 calc R . .
C15 C 0.2746(18) 0.2754(9) 0.1970(8) 0.045(6) Uani 1 1 d . . .
H15 H 0.2768 0.2354 0.1954 0.054 Uiso 1 1 calc R . .
C16 C -0.044(2) 0.2262(9) 0.1189(12) 0.061(7) Uani 1 1 d . . .
H16 H -0.0400 0.2656 0.1127 0.073 Uiso 1 1 calc R . .
C17 C -0.1118(19) 0.1968(7) 0.0655(10) 0.040(5) Uani 1 1 d U . .
H17 H -0.1544 0.2160 0.0242 0.048 Uiso 1 1 calc R . .
C18 C -0.123(2) 0.1376(9) 0.0676(11) 0.048(6) Uani 1 1 d . . .
C19 C -0.0628(19) 0.1137(7) 0.1323(9) 0.049(7) Uani 1 1 d . . .
H19 H -0.0690 0.0744 0.1388 0.058 Uiso 1 1 calc R . .
C20 C 0.007(2) 0.1485(9) 0.1877(10) 0.055(7) Uani 1 1 d . . .
H20 H 0.0468 0.1310 0.2304 0.065 Uiso 1 1 calc R . .
C21 C 0.439(2) 0.4482(10) 0.6583(12) 0.092(10) Uani 1 1 d . . .
H21A H 0.4830 0.4329 0.6336 0.138 Uiso 1 1 calc R . .
H21B H 0.4926 0.4707 0.6965 0.138 Uiso 1 1 calc R . .
H21C H 0.3735 0.4722 0.6282 0.138 Uiso 1 1 calc R . .
C22 C 0.304(2) 0.4225(10) 0.7164(10) 0.069(8) Uani 1 1 d . . .
H22A H 0.2359 0.4429 0.6826 0.104 Uiso 1 1 calc R . .
H22B H 0.3480 0.4478 0.7540 0.104 Uiso 1 1 calc R . .
H22C H 0.2737 0.3903 0.7331 0.104 Uiso 1 1 calc R . .
C23 C 0.486(2) 0.3654(10) 0.7417(11) 0.078(8) Uani 1 1 d U . .
H23A H 0.4496 0.3315 0.7505 0.116 Uiso 1 1 calc R . .
H23B H 0.5208 0.3882 0.7828 0.116 Uiso 1 1 calc R . .
H23C H 0.5497 0.3545 0.7275 0.116 Uiso 1 1 calc R . .
C24 C 0.388(2) 0.4011(8) 0.6836(11) 0.054(7) Uani 1 1 d . . .
C25 C -0.326(2) 0.0924(8) 0.4869(11) 0.069(8) Uani 1 1 d . . .
H25A H -0.3686 0.0668 0.5047 0.103 Uiso 1 1 calc R . .
H25B H -0.3315 0.0782 0.4434 0.103 Uiso 1 1 calc R . .
H25C H -0.3618 0.1300 0.4809 0.103 Uiso 1 1 calc R . .
C26 C -0.140(2) 0.0362(8) 0.5408(11) 0.065(7) Uani 1 1 d . . .
H26A H -0.0534 0.0379 0.5656 0.098 Uiso 1 1 calc R . .
H26B H -0.1603 0.0221 0.4951 0.098 Uiso 1 1 calc R . .
H26C H -0.1739 0.0109 0.5642 0.098 Uiso 1 1 calc R . .
C27 C -0.176(2) 0.1131(9) 0.6061(10) 0.068(7) Uani 1 1 d U . .
H27A H -0.2189 0.0871 0.6233 0.102 Uiso 1 1 calc R . .
H27B H -0.2062 0.1514 0.6049 0.102 Uiso 1 1 calc R . .
H27C H -0.0903 0.1121 0.6358 0.102 Uiso 1 1 calc R . .
C28 C -0.194(3) 0.0957(9) 0.5368(12) 0.060(8) Uani 1 1 d . . .
C29 C -0.3046(19) 0.0803(8) 0.0279(10) 0.057(6) Uani 1 1 d U . .
H29A H -0.2751 0.0607 0.0714 0.085 Uiso 1 1 calc R . .
H29B H -0.3547 0.0547 -0.0079 0.085 Uiso 1 1 calc R . .
H29C H -0.3519 0.1131 0.0295 0.085 Uiso 1 1 calc R . .
C30 C -0.246(2) 0.1323(8) -0.0543(9) 0.068(8) Uani 1 1 d . . .
H30A H -0.2874 0.1665 -0.0504 0.102 Uiso 1 1 calc R . .
H30B H -0.3015 0.1084 -0.0903 0.102 Uiso 1 1 calc R . .
H30C H -0.1783 0.1426 -0.0650 0.102 Uiso 1 1 calc R . .
C31 C -0.1270(18) 0.0506(8) 0.0068(10) 0.051(6) Uani 1 1 d . . .
H31A H -0.0595 0.0647 -0.0018 0.076 Uiso 1 1 calc R . .
H31B H -0.1776 0.0266 -0.0307 0.076 Uiso 1 1 calc R . .
H31C H -0.0968 0.0287 0.0487 0.076 Uiso 1 1 calc R . .
C32 C -0.199(2) 0.0996(8) 0.0136(10) 0.045(6) Uani 1 1 d . . .
C33 C 0.471(2) 0.3628(8) 0.1058(9) 0.057(7) Uani 1 1 d . . .
H33A H 0.5033 0.3876 0.0814 0.086 Uiso 1 1 calc R . .
H33B H 0.4080 0.3390 0.0735 0.086 Uiso 1 1 calc R . .
H33C H 0.5346 0.3390 0.1371 0.086 Uiso 1 1 calc R . .
C34 C 0.335(2) 0.4434(9) 0.0959(12) 0.089(10) Uani 1 1 d . . .
H34A H 0.3209 0.4737 0.1224 0.134 Uiso 1 1 calc R . .
H34B H 0.2589 0.4260 0.0669 0.134 Uiso 1 1 calc R . .
H34C H 0.3735 0.4590 0.0680 0.134 Uiso 1 1 calc R . .
C35 C 0.514(2) 0.4259(10) 0.2004(14) 0.100(11) Uani 1 1 d . . .
H35A H 0.5509 0.3991 0.2375 0.151 Uiso 1 1 calc R . .
H35B H 0.4810 0.4577 0.2159 0.151 Uiso 1 1 calc R . .
H35C H 0.5744 0.4396 0.1854 0.151 Uiso 1 1 calc R . .
C36 C 0.419(2) 0.3980(8) 0.1446(11) 0.045(6) Uani 1 1 d . . .
C37 C 1.0002(18) 0.4093(8) 0.3337(10) 0.051(6) Uani 1 1 d . . .
H37A H 1.0089 0.3718 0.3161 0.062 Uiso 1 1 calc R . .
H37B H 1.0389 0.4075 0.3836 0.062 Uiso 1 1 calc R . .
C38 C 0.370(2) 0.3939(10) 0.4158(11) 0.065(7) Uani 1 1 d U . .
H38A H 0.3043 0.3696 0.3856 0.078 Uiso 1 1 calc R . .
H38B H 0.4393 0.3694 0.4411 0.078 Uiso 1 1 calc R . .
C39 C 0.8388(19) 0.1079(8) 0.3017(9) 0.052(6) Uani 1 1 d U . .
H39A H 0.9033 0.1313 0.2988 0.062 Uiso 1 1 calc R . .
H39B H 0.7782 0.1335 0.3057 0.062 Uiso 1 1 calc R . .
C40 C 0.2178(19) 0.0928(9) 0.3783(11) 0.057(7) Uani 1 1 d . . .
H40A H 0.2108 0.1304 0.3573 0.068 Uiso 1 1 calc R . .
H40B H 0.1806 0.0947 0.4109 0.068 Uiso 1 1 calc R . .
C41 C 0.448(2) 0.2344(9) 0.4152(10) 0.060(7) Uani 1 1 d . . .
H41A H 0.4377 0.1935 0.4061 0.072 Uiso 1 1 calc R . .
H41B H 0.3704 0.2504 0.4095 0.072 Uiso 1 1 calc R . .
C42 C 0.7698(19) 0.2710(8) 0.2432(11) 0.052(6) Uani 1 1 d . . .
H42A H 0.8483 0.2584 0.2772 0.062 Uiso 1 1 calc R . .
H42B H 0.7794 0.3097 0.2290 0.062 Uiso 1 1 calc R . .

loop_
_atom_site_aniso_label
_atom_site_aniso_U_11
_atom_site_aniso_U_22
_atom_site_aniso_U_33
_atom_site_aniso_U_23
_atom_site_aniso_U_13
_atom_site_aniso_U_12
Os1 0.0417(7) 0.0389(4) 0.0353(4) 0.0004(5) 0.0151(5) -0.0022(6)
Os2 0.0389(7) 0.0400(4) 0.0351(4) 0.0010(5) 0.0146(5) -0.0006(6)
Cl1 0.101(6) 0.048(3) 0.070(4) 0.002(3) 0.047(4) -0.003(4)
Cl2 0.088(7) 0.090(5) 0.144(7) 0.037(5) 0.077(6) 0.018(5)
Cl3 0.070(6) 0.098(5) 0.064(5) 0.003(4) 0.017(4) -0.020(4)
Cl4 0.184(9) 0.070(4) 0.072(5) -0.004(3) 0.064(6) -0.020(5)
Cl5 0.131(7) 0.073(4) 0.064(5) 0.013(3) 0.045(5) 0.015(4)
Cl6 0.079(6) 0.094(5) 0.064(5) -0.021(4) 0.017(4) 0.004(4)
Cl7 0.109(6) 0.046(3) 0.046(4) 0.002(2) 0.032(4) -0.007(4)
Cl8 0.073(6) 0.086(5) 0.074(5) 0.001(4) 0.023(5) -0.014(4)
Cl9 0.038(4) 0.088(4) 0.050(3) 0.004(4) 0.014(3) 0.002(4)
Cl10 0.090(7) 0.182(9) 0.067(5) -0.021(5) 0.046(5) -0.052(6)
Cl11 0.059(5) 0.100(5) 0.061(4) 0.005(3) 0.037(4) 0.001(4)
Cl12 0.052(5) 0.108(5) 0.063(5) -0.015(3) 0.024(4) -0.005(4)
O1 0.019(7) 0.034(6) 0.055(7) 0.006(5) 0.016(6) 0.016(5)
O2 0.080(13) 0.023(6) 0.053(9) -0.003(6) 0.029(9) -0.003(7)
O3 0.056(12) 0.054(9) 0.045(9) 0.006(7) 0.020(9) 0.020(8)
O4 0.064(12) 0.043(8) 0.025(8) 0.012(6) -0.001(8) 0.015(8)
O5 0.056(11) 0.055(8) 0.014(7) 0.001(5) 0.015(7) 0.000(8)
O6 0.074(13) 0.050(8) 0.069(11) 0.008(7) 0.041(10) 0.017(9)
N1 0.036(14) 0.045(9) 0.018(8) -0.006(6) 0.010(9) -0.026(9)
N2 0.038(16) 0.050(10) 0.038(11) -0.011(8) 0.011(12) 0.004(10)
N3 0.051(15) 0.044(9) 0.021(9) -0.002(7) 0.006(10) 0.019(9)
N4 0.075(17) 0.014(8) 0.086(15) 0.023(8) 0.028(14) 0.007(9)
C1 0.05(2) 0.058(13) 0.015(11) -0.014(8) -0.016(12) 0.005(12)
C2 0.018(17) 0.068(14) 0.024(12) -0.005(9) 0.008(12) -0.013(11)
C3 0.035(19) 0.026(10) 0.09(2) -0.013(10) 0.029(17) -0.015(11)
C4 0.06(2) 0.085(16) 0.025(13) 0.008(10) 0.024(14) -0.022(14)
C5 0.045(11) 0.056(9) 0.057(10) -0.001(7) 0.023(8) 0.001(8)
C6 0.05(2) 0.045(12) 0.053(15) 0.002(10) 0.030(16) 0.009(13)
C7 0.06(2) 0.064(14) 0.036(14) 0.005(10) 0.010(14) -0.014(14)
C8 0.09(2) 0.046(12) 0.025(12) -0.003(8) 0.032(15) 0.024(14)
C9 0.04(2) 0.045(12) 0.082(19) 0.015(11) 0.039(17) 0.023(12)
C10 0.031(17) 0.044(11) 0.038(13) 0.008(9) 0.020(13) 0.000(11)
C11 0.040(17) 0.041(11) 0.046(13) -0.011(9) 0.032(13) -0.009(10)
C12 0.039(17) 0.049(12) 0.028(12) 0.010(9) 0.011(12) 0.007(11)
C13 0.036(18) 0.052(13) 0.020(11) 0.005(9) -0.010(12) 0.002(12)
C14 0.034(10) 0.047(8) 0.050(9) 0.005(7) 0.024(8) -0.005(7)
C15 0.038(17) 0.078(14) 0.011(10) 0.003(8) 0.002(11) 0.013(12)
C16 0.07(2) 0.041(12) 0.09(2) -0.013(12) 0.051(19) 0.002(13)
C17 0.045(10) 0.036(8) 0.038(8) 0.001(6) 0.016(7) 0.005(7)
C18 0.025(18) 0.058(14) 0.056(16) 0.001(11) 0.013(14) 0.016(12)
C19 0.07(2) 0.017(9) 0.038(13) 0.014(7) -0.001(14) 0.009(10)
C20 0.07(2) 0.066(15) 0.041(14) 0.013(10) 0.041(15) 0.011(14)
C21 0.12(3) 0.082(19) 0.08(2) -0.021(15) 0.06(2) -0.035(19)
C22 0.07(2) 0.11(2) 0.049(16) -0.009(14) 0.047(16) 0.000(17)
C23 0.072(12) 0.090(11) 0.081(11) -0.009(8) 0.041(9) 0.013(9)
C24 0.08(2) 0.043(12) 0.055(16) -0.007(10) 0.042(17) 0.013(13)
C25 0.08(2) 0.050(14) 0.072(19) 0.011(12) 0.020(18) -0.023(14)
C26 0.08(2) 0.056(14) 0.080(18) -0.003(12) 0.051(17) -0.007(14)
C27 0.079(11) 0.068(10) 0.062(10) -0.013(8) 0.035(8) 0.003(8)
C28 0.10(3) 0.050(13) 0.045(16) -0.006(11) 0.043(18) -0.015(15)
C29 0.049(11) 0.054(9) 0.063(10) -0.009(7) 0.020(8) -0.013(8)
C30 0.10(2) 0.062(14) 0.028(13) -0.007(10) 0.011(15) -0.016(15)
C31 0.038(18) 0.065(14) 0.040(13) -0.014(10) 0.007(13) 0.029(12)
C32 0.05(2) 0.052(12) 0.030(14) 0.008(9) 0.009(14) -0.010(12)
C33 0.08(2) 0.054(13) 0.036(13) -0.013(10) 0.024(14) -0.022(13)
C34 0.14(3) 0.056(15) 0.12(2) 0.011(14) 0.10(2) 0.041(17)
C35 0.11(3) 0.082(19) 0.16(3) -0.060(19) 0.11(3) -0.061(19)
C36 0.030(19) 0.041(12) 0.064(17) -0.009(10) 0.019(15) -0.001(11)
C37 0.022(18) 0.062(14) 0.066(17) -0.004(11) 0.013(14) -0.018(12)
C38 0.062(11) 0.085(11) 0.066(10) -0.004(8) 0.045(8) -0.004(8)
C39 0.054(11) 0.066(9) 0.040(9) 0.001(7) 0.023(8) 0.002(8)
C40 0.037(19) 0.061(14) 0.069(17) 0.017(12) 0.020(15) 0.010(13)
C41 0.055(19) 0.076(17) 0.063(17) -0.007(11) 0.037(15) -0.008(13)
C42 0.042(18) 0.046(11) 0.085(18) -0.001(10) 0.044(15) -0.011(11)

loop_
_atom_type_symbol
_atom_type_description
_atom_type_scat_dispersion_real
_atom_type_scat_dispersion_imag
_atom_type_scat_source
C C 0.0033 0.0016 'International Tables Vol C Tables 4.2.6.8 and 6.1.1.4'
H H 0.0000 0.0000 'International Tables Vol C Tables 4.2.6.8 and 6.1.1.4'
O O 0.0106 0.0060 'International Tables Vol C Tables 4.2.6.8 and 6.1.1.4'
N N 0.0061 0.0033 'International Tables Vol C Tables 4.2.6.8 and 6.1.1.4'
Os Os -1.2165 7.6030 'International Tables Vol C Tables 4.2.6.8 and 6.1.1.4'
Cl Cl 0.1484 0.1585 'International Tables Vol C Tables 4.2.6.8 and 6.1.1.4'

loop_
_geom_angle_atom_site_label_1
_geom_angle_atom_site_label_2
_geom_angle_atom_site_label_3
_geom_angle
_geom_angle_site_symmetry_1
_geom_angle_site_symmetry_3
_geom_angle_publ_flag
O1 Os1 O2 161.9(5) . . ?
O1 Os1 O3 95.3(6) . . ?
O2 Os1 O3 97.6(5) . . ?
O1 Os1 O4 97.6(5) . . ?
O2 Os1 O4 96.9(5) . . ?
O3 Os1 O4 80.5(5) . . ?
O1 Os1 N1 85.5(6) . . ?
O2 Os1 N1 82.5(6) . . ?
O3 Os1 N1 175.6(5) . . ?
O4 Os1 N1 95.1(5) . . ?
O1 Os1 N2 82.6(6) . . ?
O2 Os1 N2 83.7(6) . . ?
O3 Os1 N2 95.1(6) . . ?
O4 Os1 N2 175.6(5) . . ?
N1 Os1 N2 89.3(5) . . ?
O1 Os1 Os2 98.3(4) . . ?
O2 Os1 Os2 99.7(4) . . ?
O3 Os1 Os2 40.0(4) . . ?
O4 Os1 Os2 40.5(4) . . ?
N1 Os1 Os2 135.6(3) . . ?
N2 Os1 Os2 135.1(4) . . ?
O5 Os2 O6 160.2(5) . . ?
O5 Os2 O3 98.0(5) . . ?
O6 Os2 O3 97.5(6) . . ?
O5 Os2 O4 97.6(5) . . ?
O6 Os2 O4 97.1(6) . . ?
O3 Os2 O4 80.0(6) . . ?
O5 Os2 N4 83.4(6) . . ?
O6 Os2 N4 83.0(7) . . ?
O3 Os2 N4 95.0(6) . . ?
O4 Os2 N4 175.0(6) . . ?
O5 Os2 N3 82.2(6) . . ?
O6 Os2 N3 83.6(6) . . ?
O3 Os2 N3 174.4(5) . . ?
O4 Os2 N3 94.4(5) . . ?
N4 Os2 N3 90.6(6) . . ?
O5 Os2 Os1 100.1(3) . . ?
O6 Os2 Os1 99.7(4) . . ?
O3 Os2 Os1 39.3(4) . . ?
O4 Os2 Os1 40.6(4) . . ?
N4 Os2 Os1 134.3(5) . . ?
N3 Os2 Os1 135.1(4) . . ?
Os1 O3 Os2 100.7(6) . . ?
Os2 O4 Os1 98.8(6) . . ?
C5 N1 C1 115.6(17) . . ?
C5 N1 Os1 121.7(14) . . ?
C1 N1 Os1 122.5(14) . . ?
C10 N2 C6 121(2) . . ?
C10 N2 Os1 118.9(16) . . ?
C6 N2 Os1 120.3(14) . . ?
C11 N3 C15 113.9(18) . . ?
C11 N3 Os2 122.6(13) . . ?
C15 N3 Os2 123.4(13) . . ?
C20 N4 C16 111.8(19) . . ?
C20 N4 Os2 119.8(14) . . ?
C16 N4 Os2 127.5(12) . . ?
C2 C1 N1 119(2) . . ?
C2 C1 H1 120.3 . . ?
N1 C1 H1 120.3 . . ?
C1 C2 C3 130(2) . . ?
C1 C2 H2 115.2 . . ?
C3 C2 H2 115.2 . . ?
C2 C3 C24 129(2) . . ?
C2 C3 C4 110(2) . . ?
C24 C3 C4 121(2) . . ?
C5 C4 C3 120(2) . . ?
C5 C4 H4 120.0 . . ?
C3 C4 H4 120.0 . . ?
N1 C5 C4 125(2) . . ?
N1 C5 H5 117.4 . . ?
C4 C5 H5 117.4 . . ?
N2 C6 C7 120(2) . . ?
N2 C6 H6 119.9 . . ?
C7 C6 H6 119.9 . . ?
C6 C7 C8 126(3) . . ?
C6 C7 H7 117.2 . . ?
C8 C7 H7 117.2 . . ?
C9 C8 C7 112(2) . . ?
C9 C8 C28 124(2) . . ?
C7 C8 C28 124(3) . . ?
C8 C9 C10 121(2) . . ?
C8 C9 H9 119.5 . . ?
C10 C9 H9 119.5 . . ?
N2 C10 C9 120(2) . . ?
N2 C10 H10 120.0 . . ?
C9 C10 H10 120.0 . . ?
N3 C11 C12 124.7(18) . . ?
N3 C11 H11 117.7 . . ?
C12 C11 H11 117.7 . . ?
C13 C12 C11 120.6(19) . . ?
C13 C12 H12 119.7 . . ?
C11 C12 H12 119.7 . . ?
C12 C13 C14 119(2) . . ?
C12 C13 C36 123.0(18) . . ?
C14 C13 C36 117.4(19) . . ?
C13 C14 C15 117(2) . . ?
C13 C14 H14 121.5 . . ?
C15 C14 H14 121.5 . . ?
N3 C15 C14 124.5(19) . . ?
N3 C15 H15 117.8 . . ?
C14 C15 H15 117.8 . . ?
C17 C16 N4 127(2) . . ?
C17 C16 H16 116.7 . . ?
N4 C16 H16 116.7 . . ?
C16 C17 C18 122(2) . . ?
C16 C17 H17 118.9 . . ?
C18 C17 H17 118.9 . . ?
C19 C18 C17 114.5(19) . . ?
C19 C18 C32 116.7(19) . . ?
C17 C18 C32 128(2) . . ?
C18 C19 C20 119.7(17) . . ?
C18 C19 H19 120.2 . . ?
C20 C19 H19 120.2 . . ?
N4 C20 C19 125.1(19) . . ?
N4 C20 H20 117.4 . . ?
C19 C20 H20 117.4 . . ?
C24 C21 H21A 109.5 . . ?
C24 C21 H21B 109.5 . . ?
H21A C21 H21B 109.5 . . ?
C24 C21 H21C 109.5 . . ?
H21A C21 H21C 109.5 . . ?
H21B C21 H21C 109.5 . . ?
C24 C22 H22A 109.5 . . ?
C24 C22 H22B 109.5 . . ?
H22A C22 H22B 109.5 . . ?
C24 C22 H22C 109.5 . . ?
H22A C22 H22C 109.5 . . ?
H22B C22 H22C 109.5 . . ?
C24 C23 H23A 109.5 . . ?
C24 C23 H23B 109.5 . . ?
H23A C23 H23B 109.5 . . ?
C24 C23 H23C 109.5 . . ?
H23A C23 H23C 109.5 . . ?
H23B C23 H23C 109.5 . . ?
C3 C24 C21 108.6(18) . . ?
C3 C24 C22 109(2) . . ?
C21 C24 C22 112.3(18) . . ?
C3 C24 C23 109.8(18) . . ?
C21 C24 C23 113(2) . . ?
C22 C24 C23 103.9(17) . . ?
C28 C25 H25A 109.5 . . ?
C28 C25 H25B 109.5 . . ?
H25A C25 H25B 109.5 . . ?
C28 C25 H25C 109.5 . . ?
H25A C25 H25C 109.5 . . ?
H25B C25 H25C 109.5 . . ?
C28 C26 H26A 109.5 . . ?
C28 C26 H26B 109.5 . . ?
H26A C26 H26B 109.5 . . ?
C28 C26 H26C 109.5 . . ?
H26A C26 H26C 109.5 . . ?
H26B C26 H26C 109.5 . . ?
C28 C27 H27A 109.5 . . ?
C28 C27 H27B 109.5 . . ?
H27A C27 H27B 109.5 . . ?
C28 C27 H27C 109.5 . . ?
H27A C27 H27C 109.5 . . ?
H27B C27 H27C 109.5 . . ?
C27 C28 C8 108.9(19) . . ?
C27 C28 C26 108.3(19) . . ?
C8 C28 C26 106.2(19) . . ?
C27 C28 C25 114(2) . . ?
C8 C28 C25 112(2) . . ?
C26 C28 C25 106.9(19) . . ?
C32 C29 H29A 109.5 . . ?
C32 C29 H29B 109.5 . . ?
H29A C29 H29B 109.5 . . ?
C32 C29 H29C 109.5 . . ?
H29A C29 H29C 109.5 . . ?
H29B C29 H29C 109.5 . . ?
C32 C30 H30A 109.5 . . ?
C32 C30 H30B 109.5 . . ?
H30A C30 H30B 109.5 . . ?
C32 C30 H30C 109.5 . . ?
H30A C30 H30C 109.5 . . ?
H30B C30 H30C 109.5 . . ?
C32 C31 H31A 109.5 . . ?
C32 C31 H31B 109.5 . . ?
H31A C31 H31B 109.5 . . ?
C32 C31 H31C 109.5 . . ?
H31A C31 H31C 109.5 . . ?
H31B C31 H31C 109.5 . . ?
C18 C32 C31 110.2(19) . . ?
C18 C32 C29 109.6(19) . . ?
C31 C32 C29 111.8(17) . . ?
C18 C32 C30 108.5(17) . . ?
C31 C32 C30 107.2(17) . . ?
C29 C32 C30 109.5(19) . . ?
C36 C33 H33A 109.5 . . ?
C36 C33 H33B 109.5 . . ?
H33A C33 H33B 109.5 . . ?
C36 C33 H33C 109.5 . . ?
H33A C33 H33C 109.5 . . ?
H33B C33 H33C 109.5 . . ?
C36 C34 H34A 109.5 . . ?
C36 C34 H34B 109.5 . . ?
H34A C34 H34B 109.5 . . ?
C36 C34 H34C 109.5 . . ?
H34A C34 H34C 109.5 . . ?
H34B C34 H34C 109.5 . . ?
C36 C35 H35A 109.5 . . ?
C36 C35 H35B 109.5 . . ?
H35A C35 H35B 109.5 . . ?
C36 C35 H35C 109.5 . . ?
H35A C35 H35C 109.5 . . ?
H35B C35 H35C 109.5 . . ?
C35 C36 C33 109.8(19) . . ?
C35 C36 C34 109.3(19) . . ?
C33 C36 C34 108.3(18) . . ?
C35 C36 C13 110.5(19) . . ?
C33 C36 C13 113.4(17) . . ?
C34 C36 C13 105.3(18) . . ?
Cl2 C37 Cl1 113.2(12) . . ?
Cl2 C37 H37A 108.9 . . ?
Cl1 C37 H37A 108.9 . . ?
Cl2 C37 H37B 108.9 . . ?
Cl1 C37 H37B 108.9 . . ?
H37A C37 H37B 107.8 . . ?
Cl4 C38 Cl3 113.5(13) . . ?
Cl4 C38 H38A 108.9 . . ?
Cl3 C38 H38A 108.9 . . ?
Cl4 C38 H38B 108.9 . . ?
Cl3 C38 H38B 108.9 . . ?
H38A C38 H38B 107.7 . . ?
Cl5 C39 Cl6 110.9(11) . . ?
Cl5 C39 H39A 109.5 . . ?
Cl6 C39 H39A 109.5 . . ?
Cl5 C39 H39B 109.5 . . ?
Cl6 C39 H39B 109.5 . . ?
H39A C39 H39B 108.1 . . ?
Cl8 C40 Cl7 111.4(12) . . ?
Cl8 C40 H40A 109.3 . . ?
Cl7 C40 H40A 109.3 . . ?
Cl8 C40 H40B 109.3 . . ?
Cl7 C40 H40B 109.3 . . ?
H40A C40 H40B 108.0 . . ?
Cl10 C41 Cl9 111.7(12) . . ?
Cl10 C41 H41A 109.3 . . ?
Cl9 C41 H41A 109.3 . . ?
Cl10 C41 H41B 109.3 . . ?
Cl9 C41 H41B 109.3 . . ?
H41A C41 H41B 107.9 . . ?
Cl11 C42 Cl12 111.1(11) . . ?
Cl11 C42 H42A 109.4 . . ?
Cl12 C42 H42A 109.4 . . ?
Cl11 C42 H42B 109.4 . . ?
Cl12 C42 H42B 109.4 . . ?
H42A C42 H42B 108.0 . . ?

loop_
_geom_bond_atom_site_label_1
_geom_bond_atom_site_label_2
_geom_bond_distance
_geom_bond_site_symmetry_2
_geom_bond_publ_flag
Os1 O1 1.740(11) . ?
Os1 O2 1.743(13) . ?
Os1 O3 1.939(13) . ?
Os1 O4 1.982(13) . ?
Os1 N1 2.209(14) . ?
Os1 N2 2.221(18) . ?
Os1 Os2 3.0070(10) . ?
Os2 O5 1.745(13) . ?
Os2 O6 1.756(13) . ?
Os2 O3 1.966(13) . ?
Os2 O4 1.977(12) . ?
Os2 N4 2.120(18) . ?
Os2 N3 2.156(16) . ?
Cl1 C37 1.778(18) . ?
Cl2 C37 1.73(2) . ?
Cl3 C38 1.74(2) . ?
Cl4 C38 1.72(2) . ?
Cl5 C39 1.728(19) . ?
Cl6 C39 1.766(19) . ?
Cl7 C40 1.79(2) . ?
Cl8 C40 1.74(2) . ?
Cl9 C41 1.76(2) . ?
Cl10 C41 1.736(19) . ?
Cl11 C42 1.705(19) . ?
Cl12 C42 1.80(2) . ?
N1 C5 1.33(2) . ?
N1 C1 1.38(2) . ?
N2 C10 1.30(2) . ?
N2 C6 1.33(2) . ?
N3 C11 1.33(2) . ?
N3 C15 1.39(2) . ?
N4 C20 1.36(2) . ?
N4 C16 1.41(3) . ?
C1 C2 1.32(2) . ?
C1 H1 0.9500 . ?
C2 C3 1.37(3) . ?
C2 H2 0.9500 . ?
C3 C24 1.47(3) . ?
C3 C4 1.45(3) . ?
C4 C5 1.38(3) . ?
C4 H4 0.9500 . ?
C5 H5 0.9500 . ?
C6 C7 1.34(3) . ?
C6 H6 0.9500 . ?
C7 C8 1.40(3) . ?
C7 H7 0.9500 . ?
C8 C9 1.39(3) . ?
C8 C28 1.52(3) . ?
C9 C10 1.45(2) . ?
C9 H9 0.9500 . ?
C10 H10 0.9500 . ?
C11 C12 1.38(2) . ?
C11 H11 0.9500 . ?
C12 C13 1.36(3) . ?
C12 H12 0.9500 . ?
C13 C14 1.38(2) . ?
C13 C36 1.57(3) . ?
C14 C15 1.42(2) . ?
C14 H14 0.9500 . ?
C15 H15 0.9500 . ?
C16 C17 1.31(3) . ?
C16 H16 0.9500 . ?
C17 C18 1.41(3) . ?
C17 H17 0.9500 . ?
C18 C19 1.41(2) . ?
C18 C32 1.47(3) . ?
C19 C20 1.42(2) . ?
C19 H19 0.9500 . ?
C20 H20 0.9500 . ?
C21 C24 1.49(3) . ?
C21 H21A 0.9800 . ?
C21 H21B 0.9800 . ?
C21 H21C 0.9800 . ?
C22 C24 1.56(2) . ?
C22 H22A 0.9800 . ?
C22 H22B 0.9800 . ?
C22 H22C 0.9800 . ?
C23 C24 1.59(3) . ?
C23 H23A 0.9800 . ?
C23 H23B 0.9800 . ?
C23 H23C 0.9800 . ?
C25 C28 1.54(3) . ?
C25 H25A 0.9800 . ?
C25 H25B 0.9800 . ?
C25 H25C 0.9800 . ?
C26 C28 1.54(3) . ?
C26 H26A 0.9800 . ?
C26 H26B 0.9800 . ?
C26 H26C 0.9800 . ?
C27 C28 1.49(3) . ?
C27 H27A 0.9800 . ?
C27 H27B 0.9800 . ?
C27 H27C 0.9800 . ?
C29 C32 1.52(3) . ?
C29 H29A 0.9800 . ?
C29 H29B 0.9800 . ?
C29 H29C 0.9800 . ?
C30 C32 1.55(2) . ?
C30 H30A 0.9800 . ?
C30 H30B 0.9800 . ?
C30 H30C 0.9800 . ?
C31 C32 1.51(2) . ?
C31 H31A 0.9800 . ?
C31 H31B 0.9800 . ?
C31 H31C 0.9800 . ?
C33 C36 1.50(2) . ?
C33 H33A 0.9800 . ?
C33 H33B 0.9800 . ?
C33 H33C 0.9800 . ?
C34 C36 1.56(3) . ?
C34 H34A 0.9800 . ?
C34 H34B 0.9800 . ?
C34 H34C 0.9800 . ?
C35 C36 1.45(3) . ?
C35 H35A 0.9800 . ?
C35 H35B 0.9800 . ?
C35 H35C 0.9800 . ?
C37 H37A 0.9900 . ?
C37 H37B 0.9900 . ?
C38 H38A 0.9900 . ?
C38 H38B 0.9900 . ?
C39 H39A 0.9900 . ?
C39 H39B 0.9900 . ?
C40 H40A 0.9900 . ?
C40 H40B 0.9900 . ?
C41 H41A 0.9900 . ?
C41 H41B 0.9900 . ?
C42 H42A 0.9900 . ?
C42 H42B 0.9900 . ?

loop_
_geom_torsion_atom_site_label_1
_geom_torsion_atom_site_label_2
_geom_torsion_atom_site_label_3
_geom_torsion_atom_site_label_4
_geom_torsion
_geom_torsion_site_symmetry_1
_geom_torsion_site_symmetry_2
_geom_torsion_site_symmetry_3
_geom_torsion_site_symmetry_4
_geom_torsion_publ_flag
O1 Os1 Os2 O5 2.0(6) . . . . ?
O2 Os1 Os2 O5 -179.3(6) . . . . ?
O3 Os1 Os2 O5 90.4(7) . . . . ?
O4 Os1 Os2 O5 -90.0(7) . . . . ?
N1 Os1 Os2 O5 -90.1(8) . . . . ?
N2 Os1 Os2 O5 89.9(8) . . . . ?
O1 Os1 Os2 O6 -178.3(6) . . . . ?
O2 Os1 Os2 O6 0.4(6) . . . . ?
O3 Os1 Os2 O6 -90.0(8) . . . . ?
O4 Os1 Os2 O6 89.6(7) . . . . ?
N1 Os1 Os2 O6 89.6(8) . . . . ?
N2 Os1 Os2 O6 -90.4(8) . . . . ?
O1 Os1 Os2 O3 -88.4(7) . . . . ?
O2 Os1 Os2 O3 90.3(7) . . . . ?
O4 Os1 Os2 O3 179.6(8) . . . . ?
N1 Os1 Os2 O3 179.6(9) . . . . ?
N2 Os1 Os2 O3 -0.5(9) . . . . ?
O1 Os1 Os2 O4 92.0(7) . . . . ?
O2 Os1 Os2 O4 -89.3(7) . . . . ?
O3 Os1 Os2 O4 -179.6(8) . . . . ?
N1 Os1 Os2 O4 0.0(9) . . . . ?
N2 Os1 Os2 O4 179.9(9) . . . . ?
O1 Os1 Os2 N4 -88.6(7) . . . . ?
O2 Os1 Os2 N4 90.1(8) . . . . ?
O3 Os1 Os2 N4 -0.2(9) . . . . ?
O4 Os1 Os2 N4 179.4(8) . . . . ?
N1 Os1 Os2 N4 179.3(9) . . . . ?
N2 Os1 Os2 N4 -0.7(9) . . . . ?
O1 Os1 Os2 N3 91.0(7) . . . . ?
O2 Os1 Os2 N3 -90.3(7) . . . . ?
O3 Os1 Os2 N3 179.4(8) . . . . ?
O4 Os1 Os2 N3 -1.0(8) . . . . ?
N1 Os1 Os2 N3 -1.1(9) . . . . ?
N2 Os1 Os2 N3 178.9(9) . . . . ?
O1 Os1 O3 Os2 96.6(6) . . . . ?
O2 Os1 O3 Os2 -96.0(6) . . . . ?
O4 Os1 O3 Os2 -0.3(5) . . . . ?
N2 Os1 O3 Os2 179.7(6) . . . . ?
O5 Os2 O3 Os1 -96.1(6) . . . . ?
O6 Os2 O3 Os1 96.2(7) . . . . ?
O4 Os2 O3 Os1 0.3(5) . . . . ?
N4 Os2 O3 Os1 179.8(6) . . . . ?
O5 Os2 O4 Os1 96.6(6) . . . . ?
O6 Os2 O4 Os1 -96.6(6) . . . . ?
O3 Os2 O4 Os1 -0.3(5) . . . . ?
N3 Os2 O4 Os1 179.3(6) . . . . ?
O1 Os1 O4 Os2 -93.9(6) . . . . ?
O2 Os1 O4 Os2 96.9(6) . . . . ?
O3 Os1 O4 Os2 0.3(5) . . . . ?
N1 Os1 O4 Os2 180.0(6) . . . . ?
O1 Os1 N1 C5 -161.8(14) . . . . ?
O2 Os1 N1 C5 31.8(14) . . . . ?
O4 Os1 N1 C5 -64.5(14) . . . . ?
N2 Os1 N1 C5 115.6(15) . . . . ?
Os2 Os1 N1 C5 -64.5(16) . . . . ?
O1 Os1 N1 C1 13.2(14) . . . . ?
O2 Os1 N1 C1 -153.2(15) . . . . ?
O4 Os1 N1 C1 110.5(14) . . . . ?
N2 Os1 N1 C1 -69.5(15) . . . . ?
Os2 Os1 N1 C1 110.5(13) . . . . ?
O1 Os1 N2 C10 -154.9(15) . . . . ?
O2 Os1 N2 C10 13.2(14) . . . . ?
O3 Os1 N2 C10 110.4(14) . . . . ?
N1 Os1 N2 C10 -69.3(14) . . . . ?
Os2 Os1 N2 C10 110.7(14) . . . . ?
O1 Os1 N2 C6 30.8(14) . . . . ?
O2 Os1 N2 C6 -161.1(15) . . . . ?
O3 Os1 N2 C6 -63.9(15) . . . . ?
N1 Os1 N2 C6 116.3(15) . . . . ?
Os2 Os1 N2 C6 -63.6(16) . . . . ?
O5 Os2 N3 C11 43.8(16) . . . . ?
O6 Os2 N3 C11 -150.0(16) . . . . ?
O4 Os2 N3 C11 -53.3(16) . . . . ?
N4 Os2 N3 C11 127.1(16) . . . . ?
Os1 Os2 N3 C11 -52.6(18) . . . . ?
O5 Os2 N3 C15 -138.9(15) . . . . ?
O6 Os2 N3 C15 27.3(15) . . . . ?
O4 Os2 N3 C15 124.0(15) . . . . ?
N4 Os2 N3 C15 -55.6(15) . . . . ?
Os1 Os2 N3 C15 124.7(13) . . . . ?
O5 Os2 N4 C20 -139.4(18) . . . . ?
O6 Os2 N4 C20 55.1(17) . . . . ?
O3 Os2 N4 C20 -41.8(18) . . . . ?
N3 Os2 N4 C20 138.6(18) . . . . ?
Os1 Os2 N4 C20 -42(2) . . . . ?
O5 Os2 N4 C16 28.6(19) . . . . ?
O6 Os2 N4 C16 -136.9(19) . . . . ?
O3 Os2 N4 C16 126.1(19) . . . . ?
N3 Os2 N4 C16 -53.4(19) . . . . ?
Os1 Os2 N4 C16 126.3(17) . . . . ?
C5 N1 C1 C2 -4(3) . . . . ?
Os1 N1 C1 C2 -179.2(14) . . . . ?
N1 C1 C2 C3 5(3) . . . . ?
C1 C2 C3 C24 169(2) . . . . ?
C1 C2 C3 C4 -2(3) . . . . ?
C2 C3 C4 C5 0(3) . . . . ?
C24 C3 C4 C5 -172.8(19) . . . . ?
C1 N1 C5 C4 2(3) . . . . ?
Os1 N1 C5 C4 177.0(15) . . . . ?
C3 C4 C5 N1 0(3) . . . . ?
C10 N2 C6 C7 -3(3) . . . . ?
Os1 N2 C6 C7 171.4(15) . . . . ?
N2 C6 C7 C8 6(3) . . . . ?
C6 C7 C8 C9 0(3) . . . . ?
C6 C7 C8 C28 -180(2) . . . . ?
C7 C8 C9 C10 -8(3) . . . . ?
C28 C8 C9 C10 171.4(17) . . . . ?
C6 N2 C10 C9 -5(3) . . . . ?
Os1 N2 C10 C9 -179.6(14) . . . . ?
C8 C9 C10 N2 11(3) . . . . ?
C15 N3 C11 C12 -2(3) . . . . ?
Os2 N3 C11 C12 175.6(15) . . . . ?
N3 C11 C12 C13 3(3) . . . . ?
C11 C12 C13 C14 -2(3) . . . . ?
C11 C12 C13 C36 -176.0(19) . . . . ?
C12 C13 C14 C15 2(3) . . . . ?
C36 C13 C14 C15 175.6(18) . . . . ?
C11 N3 C15 C14 1(3) . . . . ?
Os2 N3 C15 C14 -176.3(14) . . . . ?
C13 C14 C15 N3 -1(3) . . . . ?
C20 N4 C16 C17 -1(3) . . . . ?
Os2 N4 C16 C17 -170.3(17) . . . . ?
N4 C16 C17 C18 -2(4) . . . . ?
C16 C17 C18 C19 4(3) . . . . ?
C16 C17 C18 C32 177(2) . . . . ?
C17 C18 C19 C20 -3(3) . . . . ?
C32 C18 C19 C20 -177(2) . . . . ?
C16 N4 C20 C19 2(3) . . . . ?
Os2 N4 C20 C19 172.0(17) . . . . ?
C18 C19 C20 N4 0(4) . . . . ?
C2 C3 C24 C21 -95(3) . . . . ?
C4 C3 C24 C21 76(3) . . . . ?
C2 C3 C24 C22 28(3) . . . . ?
C4 C3 C24 C22 -161.1(19) . . . . ?
C2 C3 C24 C23 141(2) . . . . ?
C4 C3 C24 C23 -48(3) . . . . ?
C9 C8 C28 C27 68(3) . . . . ?
C7 C8 C28 C27 -113(2) . . . . ?
C9 C8 C28 C26 -48(3) . . . . ?
C7 C8 C28 C26 131(2) . . . . ?
C9 C8 C28 C25 -164.7(19) . . . . ?
C7 C8 C28 C25 14(3) . . . . ?
C19 C18 C32 C31 -57(3) . . . . ?
C17 C18 C32 C31 131(2) . . . . ?
C19 C18 C32 C29 67(2) . . . . ?
C17 C18 C32 C29 -106(3) . . . . ?
C19 C18 C32 C30 -174(2) . . . . ?
C17 C18 C32 C30 14(3) . . . . ?
C12 C13 C36 C35 64(3) . . . . ?
C14 C13 C36 C35 -110(2) . . . . ?
C12 C13 C36 C33 -172(2) . . . . ?
C14 C13 C36 C33 14(3) . . . . ?
C12 C13 C36 C34 -54(3) . . . . ?
C14 C13 C36 C34 132.2(19) . . . . ?
